data_4107780
loop_
_publ_author_name
'Ying Yu'
'Azwana R. Sadique'
'Jeremy M. Smith'
'Thomas R. Dugan'
'Ryan E. Cowley'
'William W. Brennessel'
'Christine J. Flaschenriem'
'Eckhard Bill'
'Thomas R. Cundari'
'Patrick L. Holland'

_publ_section_title
;
 The Reactivity Patterns of Low-Coordinate Iron-Hydride Complexes
;
_journal_name_full 'Journal of the American Chemical Society'
_journal_page_first 6624
_journal_page_last 6638
_journal_paper_doi 10.1021/ja710669w
_journal_volume 130
_journal_year 2008
_chemical_formula_moiety 'C59.80 H83.80 Cl0.20 Fe2 N4 O3.60, 2(C7 H8)'
_chemical_formula_sum 'C73.8 H99.8 Cl0.2 Fe2 N4 O3.6'
_chemical_formula_weight 1219.37
_chemical_name_common holyy23
_chemical_name_systematic
;
 ?
;
_space_group_IT_number 12
_symmetry_cell_setting monoclinic
_symmetry_space_group_name_Hall '-C 2y'
_symmetry_space_group_name_H-M 'C 1 2/m 1'
_atom_sites_solution_hydrogens geom
_atom_sites_solution_primary direct
_atom_sites_solution_secondary difmap
_audit_creation_method SHELXL-97
_cell_angle_alpha 90.00
_cell_angle_beta 124.815(2)
_cell_angle_gamma 90.00
_cell_formula_units_Z 2
_cell_length_a 16.222(2)
_cell_length_b 19.321(2)
_cell_length_c 13.3145(16)
_cell_measurement_reflns_used 3228
_cell_measurement_temperature 100.0(1)
_cell_measurement_theta_max 30.84
_cell_measurement_theta_min 2.81
_cell_volume 3426.1(7)
_computing_cell_refinement 'SAINT (Bruker, 2003)'
_computing_data_collection 'APEX2 (Bruker, 2004)'
_computing_data_reduction 'SAINT (Bruker, 2003)'
_computing_molecular_graphics 'SHELXTL (Bruker, 2000)'
_computing_publication_material 'SHELXTL (Bruker, 2000)'
_computing_structure_refinement 'SHELXL-97 (Sheldrick, 1997)'
_computing_structure_solution 'SIR97 (Altomare et al., 1999)'
_diffrn_ambient_temperature 100.0(1)
_diffrn_measured_fraction_theta_full 0.984
_diffrn_measured_fraction_theta_max 0.984
_diffrn_measurement_device_type 'Bruker SMART APEX II CCD Platform'
_diffrn_measurement_method 'area detector, \w scans per \f'
_diffrn_radiation_monochromator graphite
_diffrn_radiation_source 'fine-focus sealed tube'
_diffrn_radiation_type MoK\a
_diffrn_radiation_wavelength 0.71073
_diffrn_reflns_av_R_equivalents 0.0272
_diffrn_reflns_av_sigmaI/netI 0.0250
_diffrn_reflns_limit_h_max 23
_diffrn_reflns_limit_h_min -23
_diffrn_reflns_limit_k_max 27
_diffrn_reflns_limit_k_min -26
_diffrn_reflns_limit_l_max 19
_diffrn_reflns_limit_l_min -18
_diffrn_reflns_number 22810
_diffrn_reflns_theta_full 30.51
_diffrn_reflns_theta_max 30.51
_diffrn_reflns_theta_min 1.86
_exptl_absorpt_coefficient_mu 0.480
_exptl_absorpt_correction_T_max 0.9101
_exptl_absorpt_correction_T_min 0.8616
_exptl_absorpt_correction_type multi-scan
_exptl_absorpt_process_details 'SADABS (Blessing, 1995)'
_exptl_crystal_colour yellow
_exptl_crystal_density_diffrn 1.182
_exptl_crystal_description block
_exptl_crystal_F_000 1310
_exptl_crystal_size_max 0.32
_exptl_crystal_size_mid 0.24
_exptl_crystal_size_min 0.20
_refine_diff_density_max 0.862
_refine_diff_density_min -0.903
_refine_diff_density_rms 0.055
_refine_ls_extinction_method none
_refine_ls_goodness_of_fit_ref 1.046
_refine_ls_hydrogen_treatment constr
_refine_ls_matrix_type full
_refine_ls_number_parameters 217
_refine_ls_number_reflns 5289
_refine_ls_number_restraints 0
_refine_ls_restrained_S_all 1.046
_refine_ls_R_factor_all 0.0506
_refine_ls_R_factor_gt 0.0399
_refine_ls_shift/su_max 0.000
_refine_ls_shift/su_mean 0.000
_refine_ls_structure_factor_coef Fsqd
_refine_ls_weighting_details 'calc w=1/[\s^2^(Fo^2^)+(0.0546P)^2^+2.6308P] where P=(Fo^2^+2Fc^2^)/3'
_refine_ls_weighting_scheme calc
_refine_ls_wR_factor_gt 0.1035
_refine_ls_wR_factor_ref 0.1091
_reflns_number_gt 4407
_reflns_number_total 5289
_reflns_threshold_expression >2sigma(I)
_cod_data_source_file ja710669w-file004_09.cif
_cod_data_source_block 10a
_cod_original_cell_volume 3426.2(7)
_cod_original_formula_sum 'C73.80 H99.80 Cl0.20 Fe2 N4 O3.60'
_cod_database_code 4107780

loop_
_symmetry_equiv_pos_as_xyz
'x, y, z'
'-x, y, -z'
'x+1/2, y+1/2, z'
'-x+1/2, y+1/2, -z'
'-x, -y, -z'
'x, -y, z'
'-x+1/2, -y+1/2, -z'
'x+1/2, -y+1/2, z'

loop_
_atom_site_label
_atom_site_type_symbol
_atom_site_fract_x
_atom_site_fract_y
_atom_site_fract_z
_atom_site_U_iso_or_equiv
_atom_site_adp_type
_atom_site_occupancy
_atom_site_symmetry_multiplicity
_atom_site_calc_flag
_atom_site_refinement_flags
_atom_site_disorder_group
Fe1 Fe 0.06042(3) 0.0000 0.19392(4) 0.02007(10) Uani 0.901(2) 2 d SP 1
C14 C -0.15413(18) 0.0000 -0.04173(19) 0.0282(4) Uani 0.901(2) 2 d SP 1
H1 H -0.2219 0.0000 -0.0667 0.034 Uiso 0.901(2) 2 calc SPR 1
O1 O -0.08894(13) 0.0000 0.07073(13) 0.0300(4) Uani 0.901(2) 2 d SP 1
O2 O -0.14116(14) 0.0000 -0.12535(15) 0.0366(4) Uani 0.901(2) 2 d SP 1
Fe1' Fe 0.0715(4) 0.0000 0.1719(4) 0.02007(10) Uani 0.099(2) 2 d SP 5
Cl1' Cl -0.0738(4) 0.0000 -0.0271(4) 0.0275(14) Uani 0.099(2) 2 d SP 5
N1 N 0.09390(8) 0.07576(5) 0.31097(10) 0.0202(2) Uani 1 1 d . 1
C11 C 0.12276(12) 0.12664(7) 0.49840(13) 0.0288(3) Uani 1 1 d . 1
H11A H 0.1927 0.1418 0.5404 0.043 Uiso 1 1 calc R 1
H11B H 0.1098 0.1129 0.5590 0.043 Uiso 1 1 calc R 1
H11C H 0.0779 0.1648 0.4487 0.043 Uiso 1 1 calc R 1
C21 C 0.10416(9) 0.06568(6) 0.41667(12) 0.0217(2) Uani 1 1 d . 1
C31 C 0.10238(14) 0.0000 0.46095(17) 0.0232(3) Uani 1 2 d S 1
H31 H 0.0996 0.0000 0.5303 0.028 Uiso 1 2 calc SR 1
C12 C 0.10862(9) 0.14397(6) 0.28015(11) 0.0198(2) Uani 1 1 d . 1
C22 C 0.02475(10) 0.18526(6) 0.19833(11) 0.0212(2) Uani 1 1 d . 1
C32 C 0.04075(11) 0.25012(7) 0.16616(12) 0.0256(3) Uani 1 1 d . 1
H32 H -0.0152 0.2784 0.1107 0.031 Uiso 1 1 calc R 1
C42 C 0.13687(11) 0.27396(7) 0.21367(13) 0.0271(3) Uani 1 1 d . 1
H42 H 0.1466 0.3185 0.1918 0.032 Uiso 1 1 calc R 1
C52 C 0.21865(10) 0.23264(7) 0.29321(12) 0.0250(3) Uani 1 1 d . 1
H52 H 0.2844 0.2492 0.3252 0.030 Uiso 1 1 calc R 1
C62 C 0.20659(10) 0.16729(7) 0.32744(12) 0.0222(2) Uani 1 1 d . 1
C72 C -0.08191(10) 0.16198(7) 0.14688(12) 0.0243(3) Uani 1 1 d . 1
H72 H -0.0796 0.1120 0.1678 0.029 Uiso 1 1 calc R 1
C82 C -0.12510(12) 0.20273(9) 0.20565(15) 0.0364(3) Uani 1 1 d . 1
H82A H -0.0820 0.1963 0.2946 0.055 Uiso 1 1 calc R 1
H82B H -0.1929 0.1859 0.1735 0.055 Uiso 1 1 calc R 1
H82C H -0.1280 0.2520 0.1864 0.055 Uiso 1 1 calc R 1
C92 C -0.15063(11) 0.16897(8) 0.00755(13) 0.0323(3) Uani 1 1 d . 1
H92A H -0.1610 0.2181 -0.0148 0.048 Uiso 1 1 calc R 1
H92B H -0.2154 0.1471 -0.0232 0.048 Uiso 1 1 calc R 1
H92C H -0.1194 0.1462 -0.0287 0.048 Uiso 1 1 calc R 1
C102 C 0.29915(10) 0.12319(7) 0.41196(13) 0.0284(3) Uani 1 1 d . 1
H102 H 0.2779 0.0815 0.4362 0.034 Uiso 1 1 calc R 1
C112 C 0.34601(12) 0.09882(9) 0.34584(16) 0.0398(4) Uani 1 1 d . 1
H11D H 0.2956 0.0738 0.2714 0.060 Uiso 1 1 calc R 1
H11E H 0.4028 0.0681 0.3997 0.060 Uiso 1 1 calc R 1
H11F H 0.3697 0.1390 0.3241 0.060 Uiso 1 1 calc R 1
C122 C 0.37841(13) 0.16250(11) 0.52899(15) 0.0426(4) Uani 1 1 d . 1
H12A H 0.4066 0.2001 0.5080 0.064 Uiso 1 1 calc R 1
H12B H 0.4322 0.1306 0.5860 0.064 Uiso 1 1 calc R 1
H12C H 0.3469 0.1818 0.5674 0.064 Uiso 1 1 calc R 1
C15 C 0.2716(4) 0.0000 -0.1785(3) 0.0846(13) Uani 1 2 d S 1
H15A H 0.2586 0.0477 -0.2089 0.127 Uiso 0.50 1 calc PR 1
H15B H 0.2091 -0.0209 -0.1977 0.127 Uiso 0.50 1 calc PR 1
H15C H 0.2972 -0.0268 -0.2177 0.127 Uiso 0.50 1 calc PR 1
C25 C 0.3486(2) 0.0000 -0.0415(3) 0.0523(7) Uani 1 2 d S 1
C35 C 0.3836(2) 0.06126(11) 0.0232(2) 0.0610(6) Uani 1 1 d . 1
H35A H 0.3600 0.1040 -0.0194 0.073 Uiso 1 1 calc R 1
C45 C 0.4520(2) 0.06168(11) 0.1482(2) 0.0707(7) Uani 1 1 d . 1
H45A H 0.4747 0.1044 0.1911 0.085 Uiso 1 1 calc R 1
C55 C 0.4877(3) 0.0000 0.2112(3) 0.0702(10) Uani 1 2 d S 1
H55A H 0.5364 0.0000 0.2972 0.084 Uiso 1 2 calc SR 1

loop_
_atom_site_aniso_label
_atom_site_aniso_U_11
_atom_site_aniso_U_22
_atom_site_aniso_U_33
_atom_site_aniso_U_23
_atom_site_aniso_U_13
_atom_site_aniso_U_12
Fe1 0.02753(17) 0.01663(12) 0.01769(18) 0.000 0.01388(13) 0.000
C14 0.0312(11) 0.0292(10) 0.0189(9) 0.000 0.0112(8) 0.000
O1 0.0350(9) 0.0289(8) 0.0174(7) 0.000 0.0097(6) 0.000
O2 0.0469(11) 0.0415(10) 0.0235(8) 0.000 0.0214(8) 0.000
Fe1' 0.02753(17) 0.01663(12) 0.01769(18) 0.000 0.01388(13) 0.000
Cl1' 0.029(3) 0.038(3) 0.015(2) 0.000 0.0122(18) 0.000
N1 0.0176(5) 0.0162(4) 0.0248(5) 0.0006(4) 0.0110(4) 0.0003(4)
C11 0.0382(8) 0.0214(6) 0.0307(7) -0.0031(5) 0.0219(6) 0.0001(5)
C21 0.0189(6) 0.0203(5) 0.0254(6) -0.0016(4) 0.0123(5) 0.0006(4)
C31 0.0256(9) 0.0218(8) 0.0243(8) 0.000 0.0155(7) 0.000
C12 0.0215(6) 0.0166(5) 0.0216(5) -0.0009(4) 0.0125(5) -0.0001(4)
C22 0.0227(6) 0.0197(5) 0.0218(6) -0.0002(4) 0.0130(5) 0.0023(4)
C32 0.0314(7) 0.0205(6) 0.0245(6) 0.0030(5) 0.0157(6) 0.0043(5)
C42 0.0375(7) 0.0193(6) 0.0282(6) -0.0005(5) 0.0210(6) -0.0032(5)
C52 0.0275(7) 0.0240(6) 0.0255(6) -0.0043(5) 0.0163(5) -0.0067(5)
C62 0.0224(6) 0.0212(5) 0.0233(6) -0.0020(4) 0.0132(5) -0.0011(4)
C72 0.0210(6) 0.0241(6) 0.0248(6) 0.0031(5) 0.0114(5) 0.0037(5)
C82 0.0273(7) 0.0477(9) 0.0360(8) -0.0019(7) 0.0191(6) 0.0053(6)
C92 0.0281(7) 0.0356(7) 0.0239(6) 0.0029(5) 0.0093(6) 0.0019(6)
C102 0.0197(6) 0.0284(6) 0.0329(7) 0.0035(5) 0.0125(6) 0.0005(5)
C112 0.0296(8) 0.0421(9) 0.0394(8) -0.0115(7) 0.0149(7) 0.0062(6)
C122 0.0293(8) 0.0599(11) 0.0280(7) -0.0059(7) 0.0101(6) 0.0065(7)
C15 0.107(3) 0.078(3) 0.0361(16) 0.000 0.0212(18) 0.000
C25 0.0634(18) 0.0511(15) 0.0402(14) 0.000 0.0283(13) 0.000
C35 0.0911(17) 0.0408(10) 0.0492(11) 0.0072(9) 0.0389(12) 0.0013(10)
C45 0.117(2) 0.0392(10) 0.0460(11) -0.0046(9) 0.0408(13) -0.0138(12)
C55 0.105(3) 0.0483(16) 0.0382(15) 0.000 0.0299(17) 0.000

loop_
_atom_type_symbol
_atom_type_description
_atom_type_scat_dispersion_real
_atom_type_scat_dispersion_imag
_atom_type_scat_source
C C 0.0033 0.0016 'International Tables Vol C Tables 4.2.6.8 and 6.1.1.4'
H H 0.0000 0.0000 'International Tables Vol C Tables 4.2.6.8 and 6.1.1.4'
N N 0.0061 0.0033 'International Tables Vol C Tables 4.2.6.8 and 6.1.1.4'
O O 0.0106 0.0060 'International Tables Vol C Tables 4.2.6.8 and 6.1.1.4'
Cl Cl 0.1484 0.1585 'International Tables Vol C Tables 4.2.6.8 and 6.1.1.4'
Fe Fe 0.3463 0.8444 'International Tables Vol C Tables 4.2.6.8 and 6.1.1.4'

loop_
_geom_angle_atom_site_label_1
_geom_angle_atom_site_label_2
_geom_angle_atom_site_label_3
_geom_angle
_geom_angle_site_symmetry_1
_geom_angle_site_symmetry_3
N1 Fe1 N1 95.67(7) 6 .
N1 Fe1 O2 114.07(5) 6 5
N1 Fe1 O2 114.07(5) . 5
N1 Fe1 O1 107.75(5) 6 .
N1 Fe1 O1 107.75(5) . .
O2 Fe1 O1 115.57(7) 5 .
N1 Fe1 Cl1' 127.83(5) 6 5
N1 Fe1 Cl1' 127.83(5) . 5
O2 Fe1 Cl1' 28.59(13) 5 5
O1 Fe1 Cl1' 86.98(13) . 5
O2 C14 O1 127.9(2) . .
O2 C14 H1 116.1 . .
O1 C14 H1 116.1 . .
C14 O1 Fe1 141.53(16) . .
C14 O2 Fe1 155.05(17) . 5
Fe1' Cl1' Fe1 119.6(2) . 5
C21 N1 C12 119.55(10) . .
C21 N1 Fe1 122.47(9) . .
C12 N1 Fe1 117.97(8) . .
N1 C21 C31 123.64(12) . .
N1 C21 C11 119.93(11) . .
C31 C21 C11 116.39(12) . .
C21 C31 C21 128.91(17) . 6
C21 C31 H31 115.5 . .
C21 C31 H31 115.5 6 .
C22 C12 C62 120.68(11) . .
C22 C12 N1 119.65(11) . .
C62 C12 N1 119.59(11) . .
C32 C22 C12 118.64(12) . .
C32 C22 C72 119.38(11) . .
C12 C22 C72 121.97(11) . .
C42 C32 C22 121.11(13) . .
C42 C32 H32 119.4 . .
C22 C32 H32 119.4 . .
C52 C42 C32 119.68(12) . .
C52 C42 H42 120.2 . .
C32 C42 H42 120.2 . .
C42 C52 C62 121.39(12) . .
C42 C52 H52 119.3 . .
C62 C52 H52 119.3 . .
C52 C62 C12 118.49(12) . .
C52 C62 C102 119.05(12) . .
C12 C62 C102 122.45(11) . .
C22 C72 C92 111.97(11) . .
C22 C72 C82 110.63(11) . .
C92 C72 C82 110.16(12) . .
C22 C72 H72 108.0 . .
C92 C72 H72 108.0 . .
C82 C72 H72 108.0 . .
C62 C102 C112 110.57(12) . .
C62 C102 C122 111.93(12) . .
C112 C102 C122 109.39(12) . .
C62 C102 H102 108.3 . .
C112 C102 H102 108.3 . .
C122 C102 H102 108.3 . .
C35 C25 C35 118.0(3) . 6
C35 C25 C15 121.00(14) . .
C35 C25 C15 121.00(14) 6 .
C45 C35 C25 121.4(2) . .
C45 C35 H35A 119.3 . .
C25 C35 H35A 119.3 . .
C35 C45 C55 119.9(2) . .
C35 C45 H45A 120.0 . .
C55 C45 H45A 120.0 . .
C45 C55 C45 119.4(3) . 6
C45 C55 H55A 120.3 . .
C45 C55 H55A 120.3 6 .

loop_
_geom_bond_atom_site_label_1
_geom_bond_atom_site_label_2
_geom_bond_distance
_geom_bond_site_symmetry_2
Fe1 N1 1.9748(11) 6
Fe1 N1 1.9749(11) .
Fe1 O2 1.9785(19) 5
Fe1 O1 2.0057(17) .
Fe1 Cl1' 2.352(4) 5
C14 O2 1.245(3) .
C14 O1 1.246(3) .
C14 H1 0.9500 .
O2 Fe1 1.9785(19) 5
Fe1' Cl1' 2.333(6) .
Cl1' Fe1 2.352(4) 5
N1 C21 1.3338(17) .
N1 C12 1.4402(15) .
C11 C21 1.5125(18) .
C11 H11A 0.9800 .
C11 H11B 0.9800 .
C11 H11C 0.9800 .
C21 C31 1.4065(15) .
C31 C21 1.4065(15) 6
C31 H31 0.9500 .
C12 C22 1.4079(17) .
C12 C62 1.4080(17) .
C22 C32 1.3958(18) .
C22 C72 1.5204(18) .
C32 C42 1.385(2) .
C32 H32 0.9500 .
C42 C52 1.384(2) .
C42 H42 0.9500 .
C52 C62 1.3935(18) .
C52 H52 0.9500 .
C62 C102 1.5223(18) .
C72 C92 1.5301(19) .
C72 C82 1.533(2) .
C72 H72 1.0000 .
C82 H82A 0.9800 .
C82 H82B 0.9800 .
C82 H82C 0.9800 .
C92 H92A 0.9800 .
C92 H92B 0.9800 .
C92 H92C 0.9800 .
C102 C112 1.529(2) .
C102 C122 1.540(2) .
C102 H102 1.0000 .
C112 H11D 0.9800 .
C112 H11E 0.9800 .
C112 H11F 0.9800 .
C122 H12A 0.9800 .
C122 H12B 0.9800 .
C122 H12C 0.9800 .
C15 C25 1.512(4) .
C15 H15A 0.9800 .
C15 H15B 0.9800 .
C15 H15C 0.9800 .
C25 C35 1.381(3) .
C25 C35 1.381(3) 6
C35 C45 1.376(3) .
C35 H35A 0.9500 .
C45 C55 1.380(3) .
C45 H45A 0.9500 .
C55 C45 1.380(3) 6
C55 H55A 0.9500 .

loop_
_geom_torsion_atom_site_label_1
_geom_torsion_atom_site_label_2
_geom_torsion_atom_site_label_3
_geom_torsion_atom_site_label_4
_geom_torsion
_geom_torsion_site_symmetry_1
_geom_torsion_site_symmetry_4
O2 C14 O1 Fe1 0.0 . .
N1 Fe1 O1 C14 -128.90(4) 6 .
N1 Fe1 O1 C14 128.90(4) . .
O2 Fe1 O1 C14 0.0 5 .
Cl1' Fe1 O1 C14 0.0 5 .
O1 C14 O2 Fe1 0.0 . 5
N1 Fe1 N1 C21 -16.14(12) 6 .
O2 Fe1 N1 C21 -135.70(10) 5 .
O1 Fe1 N1 C21 94.56(10) . .
Cl1' Fe1 N1 C21 -165.16(16) 5 .
N1 Fe1 N1 C12 163.16(6) 6 .
O2 Fe1 N1 C12 43.59(10) 5 .
O1 Fe1 N1 C12 -86.15(9) . .
Cl1' Fe1 N1 C12 14.14(17) 5 .
C12 N1 C21 C31 -172.64(13) . .
Fe1 N1 C21 C31 6.64(19) . .
C12 N1 C21 C11 4.95(17) . .
Fe1 N1 C21 C11 -175.77(9) . .
N1 C21 C31 C21 9.7(3) . 6
C11 C21 C31 C21 -167.93(15) . 6
C21 N1 C12 C22 -100.55(14) . .
Fe1 N1 C12 C22 80.14(12) . .
C21 N1 C12 C62 82.58(15) . .
Fe1 N1 C12 C62 -96.74(12) . .
C62 C12 C22 C32 -0.72(18) . .
N1 C12 C22 C32 -177.56(11) . .
C62 C12 C22 C72 -179.22(11) . .
N1 C12 C22 C72 3.94(18) . .
C12 C22 C32 C42 -0.30(19) . .
C72 C22 C32 C42 178.24(12) . .
C22 C32 C42 C52 0.8(2) . .
C32 C42 C52 C62 -0.3(2) . .
C42 C52 C62 C12 -0.65(19) . .
C42 C52 C62 C102 178.02(12) . .
C22 C12 C62 C52 1.19(18) . .
N1 C12 C62 C52 178.03(11) . .
C22 C12 C62 C102 -177.44(12) . .
N1 C12 C62 C102 -0.59(18) . .
C32 C22 C72 C92 51.74(16) . .
C12 C22 C72 C92 -129.78(13) . .
C32 C22 C72 C82 -71.56(16) . .
C12 C22 C72 C82 106.93(14) . .
C52 C62 C102 C112 -69.35(16) . .
C12 C62 C102 C112 109.26(15) . .
C52 C62 C102 C122 52.89(17) . .
C12 C62 C102 C122 -128.50(14) . .
C35 C25 C35 C45 0.6(5) 6 .
C15 C25 C35 C45 178.6(3) . .
C25 C35 C45 C55 0.6(5) . .
C35 C45 C55 C45 -1.8(6) . 6
